data_7057618
loop_
_publ_author_name
'Zhao, Yan-Ning'
'Zhang, Shu-Ran'
'Wang, Wei'
'Xu, Yan-Hong'
'Che, Guang-Bo'

_publ_section_title
;
 A 3D metal--organic framework with dual-aerial-octahedral trinucleate
 building units: synthesis, structure and fluorescence sensing properties
;
_journal_issue 17
_journal_name_full 'New Journal of Chemistry'
_journal_page_first 14648
_journal_paper_doi 10.1039/C8NJ02078G
_journal_volume 42
_journal_year 2018
_chemical_formula_sum 'C50 H38 K N12 O14 Zn2'
_chemical_formula_weight 1200.76
_space_group_IT_number 205
_space_group_name_Hall '-P 2ac 2ab 3'
_space_group_name_H-M_alt 'P a -3'
_symmetry_cell_setting cubic
_symmetry_space_group_name_Hall '-P 2ac 2ab 3'
_symmetry_space_group_name_H-M 'P a -3'
_atom_sites_solution_hydrogens geom
_atom_sites_solution_primary direct
_atom_sites_solution_secondary difmap
_audit_creation_method SHELXL-97
_audit_update_record
;
2018-07-23 deposited with the CCDC.
2018-08-01 downloaded from the CCDC.
;
_cell_angle_alpha 90.000(5)
_cell_angle_beta 90.000(5)
_cell_angle_gamma 90.000(5)
_cell_formula_units_Z 4
_cell_length_a 19.630(5)
_cell_length_b 19.630(5)
_cell_length_c 19.630(5)
_cell_measurement_reflns_used 2231
_cell_measurement_temperature 293(2)
_cell_measurement_theta_max 25
_cell_measurement_theta_min 1.8
_cell_volume 7564(3)
_computing_cell_refinement SMART
_computing_data_collection 'SMART (Bruker, 1997)'
_computing_data_reduction 'SAINT (Bruker, 1999)'
_computing_molecular_graphics 'Diamond (Brandenburg and Putz, 2008)'
_computing_publication_material SHELXL-97
_computing_structure_refinement 'SHELXL-97 (Sheldrick, 2008)'
_computing_structure_solution 'SHELXS-97(Sheldrick, 2008)'
_diffrn_ambient_temperature 293(2)
_diffrn_measured_fraction_theta_full 1.000
_diffrn_measured_fraction_theta_max 1.000
_diffrn_measurement_device_type 'Bruker APEX CCD area-detector'
_diffrn_measurement_method '\w scans'
_diffrn_radiation_monochromator graphite
_diffrn_radiation_source 'fine-focus sealed tube'
_diffrn_radiation_type MoK\a
_diffrn_radiation_wavelength 0.71069
_diffrn_reflns_av_R_equivalents 0.0390
_diffrn_reflns_av_sigmaI/netI 0.0167
_diffrn_reflns_limit_h_max 23
_diffrn_reflns_limit_h_min -23
_diffrn_reflns_limit_k_max 16
_diffrn_reflns_limit_k_min -23
_diffrn_reflns_limit_l_max 23
_diffrn_reflns_limit_l_min -23
_diffrn_reflns_number 36445
_diffrn_reflns_theta_full 25.00
_diffrn_reflns_theta_max 25.00
_diffrn_reflns_theta_min 1.80
_diffrn_standards_decay_% 0
_diffrn_standards_interval_count 0
_diffrn_standards_interval_time 0
_diffrn_standards_number 0
_exptl_absorpt_coefficient_mu 0.743
_exptl_absorpt_correction_T_max 0.840
_exptl_absorpt_correction_T_min 0.776
_exptl_absorpt_correction_type multi-scan
_exptl_crystal_colour colorless
_exptl_crystal_density_diffrn 1.054
_exptl_crystal_density_method 'not measured'
_exptl_crystal_description block
_exptl_crystal_F_000 2452
_exptl_crystal_size_max 0.402
_exptl_crystal_size_mid 0.284
_exptl_crystal_size_min 0.234
_platon_squeeze_details
;
;
_refine_diff_density_max 4.114
_refine_diff_density_min -2.251
_refine_diff_density_rms 0.264
_refine_ls_extinction_method none
_refine_ls_goodness_of_fit_ref 2.188
_refine_ls_hydrogen_treatment mixed
_refine_ls_matrix_type full
_refine_ls_number_parameters 121
_refine_ls_number_reflns 2231
_refine_ls_number_restraints 1
_refine_ls_restrained_S_all 2.188
_refine_ls_R_factor_all 0.1430
_refine_ls_R_factor_gt 0.1343
_refine_ls_shift/su_max 0.010
_refine_ls_shift/su_mean 0.001
_refine_ls_structure_factor_coef Fsqd
_refine_ls_weighting_details 'calc w=1/[\s^2^(Fo^2^)+(0.1417P)^2^+8.5418P] where P=(Fo^2^+2Fc^2^)/3'
_refine_ls_weighting_scheme calc
_refine_ls_wR_factor_gt 0.3903
_refine_ls_wR_factor_ref 0.3990
_reflns_number_gt 1929
_reflns_number_total 2231
_reflns_threshold_expression >2\s(I)
_cod_data_source_file c8nj02078g2.cif
_cod_data_source_block yy
_cod_depositor_comments
;
The following automatic conversions were performed:

'_symmetry_cell_setting' value 'Cubic' changed to 'cubic' according
to
/home/data/users/saulius/crontab/automatic-downloads/rss-feeds/RSC/lib/dictionaries/cif_core.dic
dictionary named 'cif_core.dic' version 2.4.2 from 2011-04-26.

Automatic conversion script
Id: cif_fix_values 4973 2017-02-22 13:04:09Z antanas 

 Adding full bibliography for 7057618.cif.
;
_cod_original_sg_symbol_Hall '-P 2ac 2ab'
_cod_database_code 7057618

loop_
_symmetry_equiv_pos_as_xyz
'x, y, z'
'-x+1/2, -y, z+1/2'
'x+1/2, -y+1/2, -z'
'-x, y+1/2, -z+1/2'
'z, x, y'
'y, z, x'
'-z+1/2, -x, y+1/2'
'-y, z+1/2, -x+1/2'
'z+1/2, -x+1/2, -y'
'-y+1/2, -z, x+1/2'
'-z, x+1/2, -y+1/2'
'y+1/2, -z+1/2, -x'
'-x, -y, -z'
'x-1/2, y, -z-1/2'
'-x-1/2, y-1/2, z'
'x, -y-1/2, z-1/2'
'-z, -x, -y'
'-y, -z, -x'
'z-1/2, x, -y-1/2'
'y, -z-1/2, x-1/2'
'-z-1/2, x-1/2, y'
'y-1/2, z, -x-1/2'
'z, -x-1/2, y-1/2'
'-y-1/2, z-1/2, x'

loop_
_atom_site_label
_atom_site_type_symbol
_atom_site_fract_x
_atom_site_fract_y
_atom_site_fract_z
_atom_site_U_iso_or_equiv
_atom_site_adp_type
_atom_site_occupancy
_atom_site_symmetry_multiplicity
_atom_site_calc_flag
_atom_site_refinement_flags
Zn1 Zn 0.89981(4) 0.10019(4) 0.60019(4) 0.0284(7) Uani 1 3 d SU
N1 N 0.7428(3) -0.2378(3) 0.4051(3) 0.0383(16) Uani 1 1 d .
H1 H 0.7063 -0.2574 0.4192 0.046 Uiso 1 1 calc R
N2 N 0.7364(3) -0.3207(3) 0.3246(3) 0.0370(15) Uani 1 1 d .
O1 O 0.8088(3) -0.0188(3) 0.6366(3) 0.0505(16) Uani 1 1 d .
C8 C 0.7703(4) -0.2639(4) 0.3478(3) 0.0336(16) Uani 1 1 d .
C5 C 0.7653(4) -0.1833(4) 0.4445(4) 0.0348(16) Uani 1 1 d .
C2 C 0.8024(3) -0.0759(4) 0.5302(3) 0.0321(15) Uani 1 1 d .
C3 C 0.8261(4) -0.0802(4) 0.4648(4) 0.048(2) Uani 1 1 d .
H3 H 0.8549 -0.0462 0.4487 0.057 Uiso 1 1 calc R
O2 O 0.8558(3) 0.0288(3) 0.5473(3) 0.0561(17) Uani 1 1 d .
C4 C 0.8093(5) -0.1327(4) 0.4222(4) 0.050(2) Uani 1 1 d .
H4 H 0.8272 -0.1344 0.3784 0.059 Uiso 1 1 calc R
C1 C 0.8234(3) -0.0189(4) 0.5760(3) 0.0319(15) Uani 1 1 d .
C6 C 0.7399(4) -0.1786(4) 0.5104(4) 0.048(2) Uani 1 1 d .
H6 H 0.7094 -0.2115 0.5259 0.057 Uiso 1 1 calc R
C7 C 0.7586(5) -0.1269(5) 0.5528(4) 0.050(2) Uani 1 1 d .
H7 H 0.7421 -0.1257 0.5972 0.060 Uiso 1 1 calc R
O3 O 0.8397(3) 0.1603(3) 0.6603(3) 0.086(4) Uani 1 3 d SU
C9 C 0.7664(15) 0.1595(15) 0.6326(15) 0.059(7) Uiso 0.33 1 d P
K1 K 1.0000 0.0000 0.5000 0.106(3) Uani 1 6 d S

loop_
_atom_site_aniso_label
_atom_site_aniso_U_11
_atom_site_aniso_U_22
_atom_site_aniso_U_33
_atom_site_aniso_U_23
_atom_site_aniso_U_13
_atom_site_aniso_U_12
Zn1 0.0284(7) 0.0284(7) 0.0284(7) 0.0000(3) 0.0000(3) 0.0000(3)
N1 0.039(3) 0.039(3) 0.036(3) -0.013(2) 0.017(3) -0.015(3)
N2 0.038(3) 0.035(3) 0.038(3) -0.012(3) 0.007(3) -0.011(3)
O1 0.071(4) 0.048(3) 0.033(3) -0.009(2) 0.011(3) -0.018(3)
C8 0.034(4) 0.032(3) 0.035(4) -0.008(3) 0.005(3) -0.009(3)
C5 0.035(4) 0.040(4) 0.029(3) -0.009(3) 0.005(3) -0.008(3)
C2 0.029(3) 0.037(4) 0.030(3) -0.006(3) 0.003(3) -0.007(3)
C3 0.055(5) 0.046(4) 0.043(4) -0.010(4) 0.018(4) -0.025(4)
O2 0.073(4) 0.059(4) 0.036(3) -0.007(3) 0.001(3) -0.037(3)
C4 0.063(5) 0.050(5) 0.035(4) -0.014(4) 0.024(4) -0.022(4)
C1 0.030(3) 0.036(4) 0.029(3) -0.001(3) 0.005(3) -0.007(3)
C6 0.056(5) 0.049(4) 0.038(4) -0.012(3) 0.021(4) -0.031(4)
C7 0.064(5) 0.057(5) 0.029(4) -0.010(4) 0.018(4) -0.026(4)
O3 0.086(4) 0.086(4) 0.086(4) -0.028(2) 0.028(2) 0.028(2)
K1 0.106(3) 0.106(3) 0.106(3) -0.015(2) 0.015(2) 0.015(2)

loop_
_atom_type_symbol
_atom_type_description
_atom_type_scat_dispersion_real
_atom_type_scat_dispersion_imag
_atom_type_scat_source
C C 0.0033 0.0016 'International Tables Vol C Tables 4.2.6.8 and 6.1.1.4'
H H 0.0000 0.0000 'International Tables Vol C Tables 4.2.6.8 and 6.1.1.4'
N N 0.0061 0.0033 'International Tables Vol C Tables 4.2.6.8 and 6.1.1.4'
O O 0.0106 0.0060 'International Tables Vol C Tables 4.2.6.8 and 6.1.1.4'
Zn Zn 0.2839 1.4301 'International Tables Vol C Tables 4.2.6.8 and 6.1.1.4'
K K 0.2009 0.2494 'International Tables Vol C Tables 4.2.6.8 and 6.1.1.4'

loop_
_geom_angle_atom_site_label_1
_geom_angle_atom_site_label_2
_geom_angle_atom_site_label_3
_geom_angle
_geom_angle_site_symmetry_1
_geom_angle_site_symmetry_3
O2 Zn1 O2 99.9(3) . 7_665
O2 Zn1 O2 99.9(3) . 8_646
O2 Zn1 O2 99.9(3) 7_665 8_646
O2 Zn1 O3 117.9(2) . .
O2 Zn1 O3 117.9(2) 7_665 .
O2 Zn1 O3 117.9(2) 8_646 .
O2 Zn1 K1 62.1(2) . .
O2 Zn1 K1 62.1(2) 7_665 .
O2 Zn1 K1 62.1(2) 8_646 .
O3 Zn1 K1 180.00(17) . .
C8 N1 C5 128.9(6) . .
C8 N2 C8 113.6(6) 10_554 .
N2 C8 N1 120.6(6) 9 .
N2 C8 N2 126.4(6) 9 .
N1 C8 N2 113.0(6) . .
C4 C5 C6 118.1(6) . .
C4 C5 N1 124.9(6) . .
C6 C5 N1 117.0(6) . .
C3 C2 C7 117.7(6) . .
C3 C2 C1 121.2(6) . .
C7 C2 C1 121.1(6) . .
C2 C3 C4 122.5(7) . .
C1 O2 Zn1 121.2(5) . .
C1 O2 K1 118.0(5) . .
Zn1 O2 K1 83.3(2) . .
C3 C4 C5 119.8(7) . .
O1 C1 O2 123.4(6) . .
O1 C1 C2 121.5(6) . .
O2 C1 C2 115.1(6) . .
C7 C6 C5 121.4(7) . .
C6 C7 C2 120.5(7) . .
C9 O3 C9 109.7(11) 7_665 8_646
C9 O3 C9 109.7(11) 7_665 .
C9 O3 C9 109.7(11) 8_646 .
C9 O3 Zn1 109.2(12) 7_665 .
C9 O3 Zn1 109.2(12) 8_646 .
C9 O3 Zn1 109.2(12) . .
O2 K1 O2 58.88(17) 8_646 7_665
O2 K1 O2 121.12(17) 8_646 19_646
O2 K1 O2 180.0 7_665 19_646
O2 K1 O2 58.88(17) 8_646 .
O2 K1 O2 58.88(17) 7_665 .
O2 K1 O2 121.12(17) 19_646 .
O2 K1 O2 121.12(17) 8_646 13_756
O2 K1 O2 121.12(17) 7_665 13_756
O2 K1 O2 58.88(17) 19_646 13_756
O2 K1 O2 180.00(19) . 13_756
O2 K1 O2 180.000(1) 8_646 20_665
O2 K1 O2 121.12(17) 7_665 20_665
O2 K1 O2 58.88(17) 19_646 20_665
O2 K1 O2 121.12(17) . 20_665
O2 K1 O2 58.88(17) 13_756 20_665
O2 K1 Zn1 34.58(10) 8_646 .
O2 K1 Zn1 34.58(10) 7_665 .
O2 K1 Zn1 145.42(10) 19_646 .
O2 K1 Zn1 34.58(10) . .
O2 K1 Zn1 145.42(10) 13_756 .
O2 K1 Zn1 145.42(10) 20_665 .
O2 K1 Zn1 145.42(10) 8_646 13_756
O2 K1 Zn1 145.42(10) 7_665 13_756
O2 K1 Zn1 34.58(10) 19_646 13_756
O2 K1 Zn1 145.42(10) . 13_756
O2 K1 Zn1 34.58(10) 13_756 13_756
O2 K1 Zn1 34.58(10) 20_665 13_756
Zn1 K1 Zn1 180.00(2) . 13_756

loop_
_geom_bond_atom_site_label_1
_geom_bond_atom_site_label_2
_geom_bond_distance
_geom_bond_site_symmetry_2
Zn1 O2 1.947(5) .
Zn1 O2 1.947(5) 7_665
Zn1 O2 1.947(5) 8_646
Zn1 O3 2.045(11) .
Zn1 K1 3.4064(15) .
N1 C8 1.349(9) .
N1 C5 1.392(9) .
N2 C8 1.308(9) 10_554
N2 C8 1.375(9) .
O1 C1 1.223(9) .
C8 N2 1.308(9) 9
C5 C4 1.387(11) .
C5 C6 1.389(10) .
C2 C3 1.368(10) .
C2 C7 1.393(11) .
C2 C1 1.493(9) .
C3 C4 1.367(11) .
O2 C1 1.265(9) .
O2 K1 3.031(7) .
C6 C7 1.364(11) .
O3 C9 1.54(3) 7_665
O3 C9 1.54(3) 8_646
O3 C9 1.54(3) .
K1 O2 3.031(7) 8_646
K1 O2 3.031(7) 7_665
K1 O2 3.031(7) 19_646
K1 O2 3.031(7) 13_756
K1 O2 3.031(7) 20_665
K1 Zn1 3.4064(15) 13_756

loop_
_platon_squeeze_void_nr
_platon_squeeze_void_average_x
_platon_squeeze_void_average_y
_platon_squeeze_void_average_z
_platon_squeeze_void_volume
_platon_squeeze_void_count_electrons
_platon_squeeze_void_content
1 0.000 0.000 0.000 677 204 ' '
2 0.000 0.500 0.500 677 203 ' '
3 0.500 0.500 0.000 677 204 ' '
4 0.500 1.000 0.500 677 204 ' '
